data_7712437
loop_
_publ_author_name
'Stephens, Liam J.'
'Dallerba, Elena'
'Kelderman, Jenisi T. A.'
'Levina, Aviva'
'Werrett, Melissa V.'
'Lay, Peter A.'
'Massi, Massimiliano'
'Andrews, Philip C.'

_publ_section_title
;
 Synthesis and the photophysical and biological properties of tricarbonyl
 Re(I) diimine complexes bound to thiotetrazolato ligands.
;
_journal_issue 15
_journal_name_full 'Dalton transactions (Cambridge, England : 2003)'
_journal_page_first 4835
_journal_page_last 4848
_journal_paper_doi 10.1039/d2dt03237f
_journal_volume 52
_journal_year 2023
_chemical_formula_sum 'C53 H80 N4 Ni3.72 O21 Pt8.28'
_chemical_formula_weight 2942.95
_space_group_crystal_system monoclinic
_space_group_IT_number 15
_space_group_name_Hall '-C 2yc'
_space_group_name_H-M_alt 'C 1 2/c 1'
_atom_sites_solution_hydrogens geom
_audit_creation_method SHELXL-2014/7
_audit_update_record
;
2023-01-29 deposited with the CCDC.	2023-02-28 downloaded from the CCDC.
;
_cell_angle_alpha 90
_cell_angle_beta 109.099(2)
_cell_angle_gamma 90
_cell_formula_units_Z 4
_cell_length_a 21.4147(14)
_cell_length_b 13.4345(8)
_cell_length_c 24.8815(15)
_cell_measurement_reflns_used 9859
_cell_measurement_temperature 100(2)
_cell_measurement_theta_max 30.7965
_cell_measurement_theta_min 2.274
_cell_volume 6764.3(7)
_computing_cell_refinement 'APEX2 (Bruker AXS, 2006)'
_computing_data_collection 'APEX2 (Bruker AXS, 2006)'
_computing_data_reduction 'SAINT (Bruker AXS, 2004)'
_computing_molecular_graphics 'SCHAKAL99 (Keller, 1999)'
_computing_publication_material 'XCIF (Bruker AXS, 2001)'
_computing_structure_refinement 'SHELXL-2014/7 (Sheldrick, 2014)'
_computing_structure_solution 'SHELXL-2014/7 (Sheldrick, 2014)'
_diffrn_ambient_temperature 100(2)
_diffrn_measured_fraction_theta_full 0.994
_diffrn_measured_fraction_theta_max 0.991
_diffrn_measurement_device_type 'PHOTON2 area detector'
_diffrn_measurement_method 'phi and omega scans'
_diffrn_radiation_type MoK\a
_diffrn_radiation_wavelength 0.71073
_diffrn_reflns_av_R_equivalents 0.0539
_diffrn_reflns_av_unetI/netI 0.0330
_diffrn_reflns_Laue_measured_fraction_full 0.994
_diffrn_reflns_Laue_measured_fraction_max 0.991
_diffrn_reflns_limit_h_max 26
_diffrn_reflns_limit_h_min -26
_diffrn_reflns_limit_k_max 16
_diffrn_reflns_limit_k_min -16
_diffrn_reflns_limit_l_max 30
_diffrn_reflns_limit_l_min -30
_diffrn_reflns_number 43980
_diffrn_reflns_point_group_measured_fraction_full 0.994
_diffrn_reflns_point_group_measured_fraction_max 0.991
_diffrn_reflns_theta_full 25.242
_diffrn_reflns_theta_max 25.998
_diffrn_reflns_theta_min 1.732
_diffrn_source 'fine-focus sealed tube'
_exptl_absorpt_coefficient_mu 18.128
_exptl_absorpt_correction_T_max 0.0857
_exptl_absorpt_correction_T_min 0.0315
_exptl_absorpt_correction_type empirical
_exptl_absorpt_process_details
;
 Data were corrected for Lorentz polarization and absorption
 effects (empirical absorption corrections SADABS).
 R(int) = 0.1743 (selected reflections only, before parameter refinement)
 R(int) = 0.0676 (selected reflections only, after parameter refinement)
;
_exptl_crystal_colour black
_exptl_crystal_density_diffrn 2.890
_exptl_crystal_description prism
_exptl_crystal_F_000 5376
_exptl_crystal_size_max 0.180
_exptl_crystal_size_mid 0.160
_exptl_crystal_size_min 0.120
_refine_diff_density_max 1.727
_refine_diff_density_min -2.928
_refine_diff_density_rms 0.247
_refine_ls_extinction_method none
_refine_ls_goodness_of_fit_ref 1.237
_refine_ls_hydrogen_treatment constr
_refine_ls_matrix_type full
_refine_ls_number_parameters 389
_refine_ls_number_reflns 6602
_refine_ls_number_restraints 244
_refine_ls_restrained_S_all 1.230
_refine_ls_R_factor_all 0.0569
_refine_ls_R_factor_gt 0.0498
_refine_ls_shift/su_max 0.001
_refine_ls_shift/su_mean 0.000
_refine_ls_structure_factor_coef Fsqd
_refine_ls_weighting_details 'w=1/[\s^2^(Fo^2^)+297.0019P] where P=(Fo^2^+2Fc^2^)/3'
_refine_ls_weighting_scheme calc
_refine_ls_wR_factor_gt 0.0941
_refine_ls_wR_factor_ref 0.0962
_reflns_Friedel_coverage 0.000
_reflns_number_gt 5906
_reflns_number_total 6602
_reflns_threshold_expression 'I > 2\s(I)'
_cod_data_source_file d2dt03237f2.cif
_cod_data_source_block Ni291Pt909
_cod_depositor_comments 'Adding full bibliography for 7712436--7712441.cif.'
_cod_original_sg_symbol_H-M 'C 2/c'
_cod_database_code 7712437
_shelx_shelxl_version_number 2014/7
_shelx_space_group_comment
;
The symmetry employed for this shelxl refinement is uniquely defined
by the following loop, which should always be used as a source of
symmetry information in preference to the above space-group names.
They are only intended as comments.
;
_shelx_estimated_absorpt_t_min 0.139
_shelx_estimated_absorpt_t_max 0.220

loop_
_space_group_symop_operation_xyz
'x, y, z'
'-x, y, -z+1/2'
'x+1/2, y+1/2, z'
'-x+1/2, y+1/2, -z+1/2'
'-x, -y, -z'
'x, -y, z-1/2'
'-x+1/2, -y+1/2, -z'
'x+1/2, -y+1/2, z-1/2'

loop_
_atom_site_label
_atom_site_type_symbol
_atom_site_fract_x
_atom_site_fract_y
_atom_site_fract_z
_atom_site_U_iso_or_equiv
_atom_site_adp_type
_atom_site_occupancy
_atom_site_site_symmetry_order
_atom_site_calc_flag
_atom_site_refinement_flags_posn
_atom_site_refinement_flags_adp
_atom_site_refinement_flags_occupancy
_atom_site_disorder_assembly
_atom_site_disorder_group
Pt1 Pt 0.5000 0.00047(5) 0.2500 0.02156(15) Uani 1 2 d S T P A .
Pt2 Pt 0.54788(2) 0.18287(3) 0.30466(2) 0.02313(13) Uani 1 1 d . . . . .
Pt3 Pt 0.59944(2) 0.23050(4) 0.20534(2) 0.0298(2) Uani 0.794(4) 1 d . . P A 1
Ni3 Ni 0.59944(2) 0.23050(4) 0.20534(2) 0.0298(2) Uani 0.206(4) 1 d . . P A 2
Pt4 Pt 0.54658(3) 0.06853(5) 0.14673(2) 0.0323(2) Uani 0.730(4) 1 d . . P A 1
Ni4 Ni 0.54658(3) 0.06853(5) 0.14673(2) 0.0323(2) Uani 0.270(4) 1 d . . P A 2
Pt5 Pt 0.63774(3) 0.05213(5) 0.24964(2) 0.0325(2) Uani 0.682(4) 1 d . . P A 1
Ni5 Ni 0.63774(3) 0.05213(5) 0.24964(2) 0.0325(2) Uani 0.318(4) 1 d . . P A 2
Pt6 Pt 0.5000 0.34767(10) 0.2500 0.0337(5) Uani 0.325(5) 2 d S T P A 1
Ni6 Ni 0.5000 0.34767(10) 0.2500 0.0337(5) Uani 0.675(5) 2 d S T P A 2
Pt7 Pt 0.59207(5) 0.00982(8) 0.34948(4) 0.0328(4) Uani 0.272(4) 1 d . . P A 1
Ni7 Ni 0.59207(5) 0.00982(8) 0.34948(4) 0.0328(4) Uani 0.728(4) 1 d . . P A 2
C1 C 0.6998(8) -0.0239(13) 0.3008(7) 0.053(4) Uani 1 1 d . . . . .
C2 C 0.6044(7) -0.0457(11) 0.1859(5) 0.041(3) Uani 1 1 d . U . . .
C3 C 0.5000(7) 0.0008(12) 0.0828(6) 0.046(3) Uani 1 1 d . U . . .
C4 C 0.5483(7) 0.2083(11) 0.1207(5) 0.042(3) Uani 1 1 d . U . . .
C5 C 0.6122(6) 0.3654(13) 0.1999(5) 0.046(4) Uani 1 1 d . . . . .
C6 C 0.6778(6) 0.1886(11) 0.2725(6) 0.044(4) Uani 1 1 d . . . . .
C7 C 0.6458(7) -0.0486(11) 0.4063(5) 0.041(3) Uani 1 1 d . . . . .
C8 C 0.6194(6) 0.1493(11) 0.3749(5) 0.040(3) Uani 1 1 d . . . . .
C9 C 0.5000 0.4759(19) 0.2500 0.049(5) Uani 1 2 d S T P . .
C10 C 0.5405(5) -0.1063(10) 0.3061(5) 0.030(3) Uani 1 1 d . . . . .
C11 C 0.5580(6) 0.3231(11) 0.3305(6) 0.038(3) Uani 1 1 d . . . . .
O1 O 0.7412(6) -0.0684(11) 0.3291(6) 0.084(4) Uani 1 1 d . . . . .
O2 O 0.6181(6) -0.1255(9) 0.1741(4) 0.066(3) Uani 1 1 d . . . . .
O3 O 0.4767(6) -0.0465(9) 0.0429(5) 0.069(3) Uani 1 1 d . U . . .
O4 O 0.5357(5) 0.2553(9) 0.0787(4) 0.060(3) Uani 1 1 d . . . . .
O5 O 0.6206(5) 0.4469(9) 0.1925(5) 0.063(3) Uani 1 1 d . . . . .
O6 O 0.7263(5) 0.2222(9) 0.3051(5) 0.073(4) Uani 1 1 d . . . . .
O7 O 0.6834(6) -0.0867(9) 0.4455(4) 0.062(3) Uani 1 1 d . . . . .
O8 O 0.6601(6) 0.1861(9) 0.4131(4) 0.073(4) Uani 1 1 d . U . . .
O9 O 0.5000 0.5604(14) 0.2500 0.087(6) Uani 1 2 d S T P A .
O10 O 0.5359(5) -0.1900(7) 0.3152(4) 0.046(2) Uani 1 1 d . . . . .
O11 O 0.5809(5) 0.3740(8) 0.3712(4) 0.048(2) Uani 1 1 d . . . . .
N1 N 0.2881(4) 0.6221(7) 0.1402(4) 0.036(2) Uiso 1 1 d D U . . .
C101 C 0.3337(8) 0.6873(12) 0.1227(6) 0.045(4) Uiso 0.775(13) 1 d D U P B 1
H10A H 0.3771 0.6866 0.1533 0.054 Uiso 0.775(13) 1 calc R U P B 1
H10B H 0.3165 0.7562 0.1196 0.054 Uiso 0.775(13) 1 calc R U P B 1
C102 C 0.3446(9) 0.6605(14) 0.0668(6) 0.049(5) Uiso 0.775(13) 1 d D U P B 1
H10C H 0.3754 0.7081 0.0593 0.073 Uiso 0.775(13) 1 calc R U P B 1
H10D H 0.3631 0.5932 0.0695 0.073 Uiso 0.775(13) 1 calc R U P B 1
H10E H 0.3023 0.6630 0.0358 0.073 Uiso 0.775(13) 1 calc R U P B 1
C103 C 0.3179(7) 0.5221(9) 0.1528(7) 0.041(4) Uiso 0.775(13) 1 d D U P B 1
H10F H 0.3621 0.5288 0.1819 0.049 Uiso 0.775(13) 1 calc R U P B 1
H10G H 0.3243 0.4955 0.1178 0.049 Uiso 0.775(13) 1 calc R U P B 1
C104 C 0.2783(10) 0.4466(14) 0.1739(9) 0.062(6) Uiso 0.775(13) 1 d D U P B 1
H10H H 0.3018 0.3829 0.1810 0.094 Uiso 0.775(13) 1 calc R U P B 1
H10I H 0.2727 0.4708 0.2091 0.094 Uiso 0.775(13) 1 calc R U P B 1
H10J H 0.2348 0.4375 0.1450 0.094 Uiso 0.775(13) 1 calc R U P B 1
C105 C 0.2216(7) 0.6144(12) 0.0947(7) 0.047(4) Uiso 0.775(13) 1 d D U P B 1
H10K H 0.1910 0.5793 0.1107 0.057 Uiso 0.775(13) 1 calc R U P B 1
H10L H 0.2261 0.5733 0.0632 0.057 Uiso 0.775(13) 1 calc R U P B 1
C106 C 0.1909(11) 0.7139(14) 0.0706(9) 0.063(6) Uiso 0.775(13) 1 d D U P B 1
H10M H 0.1479 0.7024 0.0415 0.095 Uiso 0.775(13) 1 calc R U P B 1
H10N H 0.1849 0.7546 0.1013 0.095 Uiso 0.775(13) 1 calc R U P B 1
H10O H 0.2201 0.7486 0.0537 0.095 Uiso 0.775(13) 1 calc R U P B 1
C107 C 0.2771(8) 0.6679(14) 0.1911(5) 0.050(5) Uiso 0.775(13) 1 d D U P B 1
H10P H 0.2440 0.6271 0.2011 0.060 Uiso 0.775(13) 1 calc R U P B 1
H10Q H 0.2576 0.7347 0.1802 0.060 Uiso 0.775(13) 1 calc R U P B 1
C108 C 0.3379(9) 0.6790(16) 0.2444(7) 0.050(5) Uiso 0.775(13) 1 d D U P B 1
H10R H 0.3248 0.7097 0.2748 0.074 Uiso 0.775(13) 1 calc R U P B 1
H10S H 0.3570 0.6133 0.2567 0.074 Uiso 0.775(13) 1 calc R U P B 1
H10T H 0.3707 0.7212 0.2357 0.074 Uiso 0.775(13) 1 calc R U P B 1
C111 C 0.3480(13) 0.572(2) 0.1356(18) 0.037(11) Uiso 0.225(13) 1 d D U P B 2
H11A H 0.3337 0.5111 0.1124 0.044 Uiso 0.225(13) 1 calc R U P B 2
H11B H 0.3754 0.5506 0.1741 0.044 Uiso 0.225(13) 1 calc R U P B 2
C112 C 0.392(3) 0.633(5) 0.110(3) 0.063(19) Uiso 0.225(13) 1 d D U P B 2
H11C H 0.4293 0.5922 0.1090 0.094 Uiso 0.225(13) 1 calc R U P B 2
H11D H 0.3658 0.6526 0.0710 0.094 Uiso 0.225(13) 1 calc R U P B 2
H11E H 0.4076 0.6922 0.1330 0.094 Uiso 0.225(13) 1 calc R U P B 2
C113 C 0.2565(19) 0.549(2) 0.1675(14) 0.034(11) Uiso 0.225(13) 1 d D U P B 2
H11F H 0.2186 0.5815 0.1745 0.041 Uiso 0.225(13) 1 calc R U P B 2
H11G H 0.2887 0.5312 0.2050 0.041 Uiso 0.225(13) 1 calc R U P B 2
C114 C 0.232(3) 0.453(3) 0.135(2) 0.044(14) Uiso 0.225(13) 1 d D U P B 2
H11H H 0.2122 0.4101 0.1571 0.066 Uiso 0.225(13) 1 calc R U P B 2
H11I H 0.1988 0.4681 0.0982 0.066 Uiso 0.225(13) 1 calc R U P B 2
H11J H 0.2692 0.4175 0.1288 0.066 Uiso 0.225(13) 1 calc R U P B 2
C115 C 0.2441(14) 0.647(3) 0.0819(8) 0.036(11) Uiso 0.225(13) 1 d D U P B 2
H11K H 0.2432 0.5903 0.0566 0.043 Uiso 0.225(13) 1 calc R U P B 2
H11L H 0.2635 0.7046 0.0679 0.043 Uiso 0.225(13) 1 calc R U P B 2
C116 C 0.1732(15) 0.674(5) 0.077(2) 0.035(13) Uiso 0.225(13) 1 d D U P B 2
H11M H 0.1483 0.6890 0.0371 0.053 Uiso 0.225(13) 1 calc R U P B 2
H11N H 0.1528 0.6168 0.0894 0.053 Uiso 0.225(13) 1 calc R U P B 2
H11O H 0.1731 0.7315 0.1007 0.053 Uiso 0.225(13) 1 calc R U P B 2
C117 C 0.309(2) 0.7131(17) 0.1750(13) 0.048(13) Uiso 0.225(13) 1 d D U P B 2
H11P H 0.2683 0.7462 0.1768 0.057 Uiso 0.225(13) 1 calc R U P B 2
H11Q H 0.3291 0.7584 0.1540 0.057 Uiso 0.225(13) 1 calc R U P B 2
C118 C 0.357(2) 0.705(4) 0.2360(14) 0.029(12) Uiso 0.225(13) 1 d D U P B 2
H11R H 0.3652 0.7720 0.2529 0.043 Uiso 0.225(13) 1 calc R U P B 2
H11S H 0.3372 0.6635 0.2585 0.043 Uiso 0.225(13) 1 calc R U P B 2
H11T H 0.3984 0.6758 0.2356 0.043 Uiso 0.225(13) 1 calc R U P B 2
N2 N 0.1235(5) 0.1492(7) 0.0481(4) 0.046(3) Uiso 1 1 d D U . . .
C201 C 0.1189(8) 0.1632(16) 0.1046(6) 0.046(5) Uiso 0.673(13) 1 d D U P C 1
H20A H 0.1460 0.2215 0.1225 0.056 Uiso 0.673(13) 1 calc R U P C 1
H20B H 0.1379 0.1041 0.1280 0.056 Uiso 0.673(13) 1 calc R U P C 1
C202 C 0.0482(10) 0.179(2) 0.1056(12) 0.066(9) Uiso 0.673(13) 1 d D U P C 1
H20C H 0.0492 0.1879 0.1450 0.100 Uiso 0.673(13) 1 calc R U P C 1
H20D H 0.0293 0.2385 0.0834 0.100 Uiso 0.673(13) 1 calc R U P C 1
H20E H 0.0211 0.1209 0.0890 0.100 Uiso 0.673(13) 1 calc R U P C 1
C203 C 0.0992(10) 0.2415(11) 0.0128(8) 0.056(6) Uiso 0.673(13) 1 d D U P C 1
H20F H 0.0503 0.2421 0.0009 0.067 Uiso 0.673(13) 1 calc R U P C 1
H20G H 0.1116 0.2364 -0.0220 0.067 Uiso 0.673(13) 1 calc R U P C 1
C204 C 0.124(2) 0.3401(15) 0.0412(16) 0.086(15) Uiso 0.673(13) 1 d D U P C 1
H20H H 0.1056 0.3946 0.0146 0.128 Uiso 0.673(13) 1 calc R U P C 1
H20I H 0.1112 0.3477 0.0752 0.128 Uiso 0.673(13) 1 calc R U P C 1
H20J H 0.1727 0.3419 0.0522 0.128 Uiso 0.673(13) 1 calc R U P C 1
C205 C 0.0852(10) 0.0668(11) 0.0130(8) 0.060(6) Uiso 0.673(13) 1 d D U P C 1
H20K H 0.0925 0.0675 -0.0243 0.072 Uiso 0.673(13) 1 calc R U P C 1
H20L H 0.0376 0.0792 0.0060 0.072 Uiso 0.673(13) 1 calc R U P C 1
C206 C 0.1022(11) -0.0357(12) 0.0390(10) 0.052(6) Uiso 0.673(13) 1 d D U P C 1
H20M H 0.0748 -0.0856 0.0132 0.078 Uiso 0.673(13) 1 calc R U P C 1
H20N H 0.1490 -0.0497 0.0451 0.078 Uiso 0.673(13) 1 calc R U P C 1
H20O H 0.0940 -0.0380 0.0755 0.078 Uiso 0.673(13) 1 calc R U P C 1
C207 C 0.1951(7) 0.1367(15) 0.0531(7) 0.043(5) Uiso 0.673(13) 1 d D U P C 1
H20P H 0.2130 0.0806 0.0793 0.052 Uiso 0.673(13) 1 calc R U P C 1
H20Q H 0.2189 0.1974 0.0713 0.052 Uiso 0.673(13) 1 calc R U P C 1
C208 C 0.2121(10) 0.1180(16) -0.0011(8) 0.036(5) Uiso 0.673(13) 1 d D U P C 1
H20R H 0.2601 0.1114 0.0085 0.055 Uiso 0.673(13) 1 calc R U P C 1
H20S H 0.1906 0.0566 -0.0193 0.055 Uiso 0.673(13) 1 calc R U P C 1
H20T H 0.1965 0.1740 -0.0273 0.055 Uiso 0.673(13) 1 calc R U P C 1
C211 C 0.0535(9) 0.148(3) 0.0479(12) 0.053(10) Uiso 0.327(13) 1 d D U P C 2
H21A H 0.0318 0.0882 0.0263 0.064 Uiso 0.327(13) 1 calc R U P C 2
H21B H 0.0309 0.2067 0.0265 0.064 Uiso 0.327(13) 1 calc R U P C 2
C212 C 0.041(2) 0.147(4) 0.1050(15) 0.040(11) Uiso 0.327(13) 1 d D U P C 2
H21C H -0.0065 0.1457 0.0984 0.060 Uiso 0.327(13) 1 calc R U P C 2
H21D H 0.0615 0.0872 0.1265 0.060 Uiso 0.327(13) 1 calc R U P C 2
H21E H 0.0606 0.2064 0.1267 0.060 Uiso 0.327(13) 1 calc R U P C 2
C213 C 0.1524(16) 0.2439(14) 0.0748(12) 0.038(9) Uiso 0.327(13) 1 d D U P C 2
H21F H 0.2010 0.2358 0.0895 0.046 Uiso 0.327(13) 1 calc R U P C 2
H21G H 0.1375 0.2554 0.1080 0.046 Uiso 0.327(13) 1 calc R U P C 2
C214 C 0.137(3) 0.337(2) 0.038(2) 0.051(17) Uiso 0.327(13) 1 d D U P C 2
H21H H 0.1590 0.3949 0.0605 0.076 Uiso 0.327(13) 1 calc R U P C 2
H21I H 0.1530 0.3289 0.0055 0.076 Uiso 0.327(13) 1 calc R U P C 2
H21J H 0.0892 0.3486 0.0240 0.076 Uiso 0.327(13) 1 calc R U P C 2
C215 C 0.1584(15) 0.0682(15) 0.0887(11) 0.045(10) Uiso 0.327(13) 1 d D U P C 2
H21K H 0.1553 0.0840 0.1266 0.054 Uiso 0.327(13) 1 calc R U P C 2
H21L H 0.2058 0.0702 0.0922 0.054 Uiso 0.327(13) 1 calc R U P C 2
C216 C 0.1338(19) -0.0379(17) 0.0737(17) 0.039(9) Uiso 0.327(13) 1 d D U P C 2
H21M H 0.1603 -0.0835 0.1031 0.059 Uiso 0.327(13) 1 calc R U P C 2
H21N H 0.0874 -0.0422 0.0714 0.059 Uiso 0.327(13) 1 calc R U P C 2
H21O H 0.1380 -0.0561 0.0369 0.059 Uiso 0.327(13) 1 calc R U P C 2
C217 C 0.1230(13) 0.128(3) -0.0096(8) 0.040(9) Uiso 0.327(13) 1 d D U P C 2
H21P H 0.1001 0.1829 -0.0346 0.048 Uiso 0.327(13) 1 calc R U P C 2
H21Q H 0.0965 0.0666 -0.0229 0.048 Uiso 0.327(13) 1 calc R U P C 2
C218 C 0.1906(17) 0.113(4) -0.0171(18) 0.048(12) Uiso 0.327(13) 1 d D U P C 2
H21R H 0.1845 0.0989 -0.0571 0.073 Uiso 0.327(13) 1 calc R U P C 2
H21S H 0.2170 0.1735 -0.0053 0.073 Uiso 0.327(13) 1 calc R U P C 2
H21T H 0.2134 0.0568 0.0064 0.073 Uiso 0.327(13) 1 calc R U P C 2

loop_
_atom_site_aniso_label
_atom_site_aniso_U_11
_atom_site_aniso_U_22
_atom_site_aniso_U_33
_atom_site_aniso_U_23
_atom_site_aniso_U_13
_atom_site_aniso_U_12
Pt1 0.0149(3) 0.0355(3) 0.0146(3) 0.000 0.0053(2) 0.000
Pt2 0.0156(2) 0.0376(3) 0.0157(2) -0.00002(17) 0.00434(15) -0.00466(17)
Pt3 0.0203(3) 0.0487(4) 0.0217(3) 0.0120(2) 0.0086(2) 0.0078(2)
Ni3 0.0203(3) 0.0487(4) 0.0217(3) 0.0120(2) 0.0086(2) 0.0078(2)
Pt4 0.0293(3) 0.0479(4) 0.0221(3) 0.0078(2) 0.0115(2) 0.0120(3)
Ni4 0.0293(3) 0.0479(4) 0.0221(3) 0.0078(2) 0.0115(2) 0.0120(3)
Pt5 0.0240(3) 0.0508(4) 0.0253(3) 0.0158(3) 0.0116(2) 0.0060(3)
Ni5 0.0240(3) 0.0508(4) 0.0253(3) 0.0158(3) 0.0116(2) 0.0060(3)
Pt6 0.0184(7) 0.0459(9) 0.0353(8) 0.000 0.0069(5) 0.000
Ni6 0.0184(7) 0.0459(9) 0.0353(8) 0.000 0.0069(5) 0.000
Pt7 0.0282(6) 0.0488(7) 0.0192(5) 0.0066(4) 0.0047(4) -0.0056(4)
Ni7 0.0282(6) 0.0488(7) 0.0192(5) 0.0066(4) 0.0047(4) -0.0056(4)
C1 0.048(9) 0.064(10) 0.059(9) 0.022(8) 0.032(8) 0.000(8)
C2 0.043(6) 0.056(7) 0.032(6) 0.010(5) 0.023(5) 0.008(5)
C3 0.051(7) 0.053(7) 0.041(6) 0.006(6) 0.026(5) 0.008(6)
C4 0.041(6) 0.060(7) 0.029(6) 0.000(5) 0.016(5) 0.001(5)
C5 0.030(7) 0.076(11) 0.032(7) 0.014(7) 0.013(5) 0.031(7)
C6 0.031(7) 0.061(9) 0.041(7) 0.034(7) 0.013(6) 0.006(6)
C7 0.044(8) 0.047(8) 0.032(7) 0.003(6) 0.014(6) -0.006(6)
C8 0.028(6) 0.054(8) 0.031(7) 0.015(6) 0.001(5) -0.015(6)
C9 0.020(9) 0.071(16) 0.040(11) 0.000 -0.013(8) 0.000
C10 0.023(6) 0.048(8) 0.023(5) 0.008(5) 0.015(5) -0.005(5)
C11 0.023(6) 0.052(8) 0.043(7) 0.002(6) 0.017(5) 0.002(6)
O1 0.042(7) 0.116(11) 0.097(10) 0.052(9) 0.029(7) 0.027(7)
O2 0.089(9) 0.077(8) 0.038(6) 0.012(5) 0.031(6) 0.042(7)
O3 0.095(8) 0.084(8) 0.043(6) -0.012(6) 0.043(6) 0.005(7)
O4 0.060(7) 0.082(8) 0.032(5) 0.019(5) 0.007(5) -0.004(6)
O5 0.046(6) 0.057(7) 0.095(9) 0.032(7) 0.035(6) 0.003(5)
O6 0.023(5) 0.082(8) 0.089(8) 0.046(7) -0.013(5) -0.015(5)
O7 0.069(7) 0.068(8) 0.042(6) 0.014(5) 0.007(5) 0.001(6)
O8 0.067(7) 0.077(8) 0.040(6) 0.013(5) -0.029(5) -0.031(6)
O9 0.083(14) 0.051(11) 0.100(15) 0.000 -0.006(11) 0.000
O10 0.051(6) 0.049(6) 0.043(5) 0.018(5) 0.022(5) -0.010(5)
O11 0.042(5) 0.057(6) 0.044(5) -0.025(5) 0.014(4) -0.013(5)

loop_
_atom_type_symbol
_atom_type_description
_atom_type_scat_dispersion_real
_atom_type_scat_dispersion_imag
_atom_type_scat_source
C C 0.0033 0.0016 'International Tables Vol C Tables 4.2.6.8 and 6.1.1.4'
H H 0.0000 0.0000 'International Tables Vol C Tables 4.2.6.8 and 6.1.1.4'
N N 0.0061 0.0033 'International Tables Vol C Tables 4.2.6.8 and 6.1.1.4'
Ni Ni 0.3393 1.1124 'International Tables Vol C Tables 4.2.6.8 and 6.1.1.4'
O O 0.0106 0.0060 'International Tables Vol C Tables 4.2.6.8 and 6.1.1.4'
Pt Pt -1.7033 8.3905 'International Tables Vol C Tables 4.2.6.8 and 6.1.1.4'

loop_
_geom_angle_atom_site_label_1
_geom_angle_atom_site_label_2
_geom_angle_atom_site_label_3
_geom_angle
_geom_angle_site_symmetry_1
_geom_angle_site_symmetry_3
_geom_angle_publ_flag
C10 Pt1 C10 87.8(7) 2_655 . ?
C10 Pt1 Ni7 135.9(4) 2_655 . ?
C10 Pt1 Ni7 49.5(4) . . ?
C10 Pt1 Pt7 135.9(4) 2_655 . ?
C10 Pt1 Pt7 49.5(4) . . ?
C10 Pt1 Ni7 49.5(4) 2_655 2_655 ?
C10 Pt1 Ni7 135.9(4) . 2_655 ?
Ni7 Pt1 Ni7 174.50(5) . 2_655 ?
C10 Pt1 Pt7 49.5(4) 2_655 2_655 ?
C10 Pt1 Pt7 135.9(4) . 2_655 ?
Pt7 Pt1 Pt7 174.50(5) . 2_655 ?
C10 Pt1 Pt2 106.3(4) 2_655 2_655 ?
C10 Pt1 Pt2 165.4(4) . 2_655 ?
Ni7 Pt1 Pt2 117.14(3) . 2_655 ?
Pt7 Pt1 Pt2 117.14(3) . 2_655 ?
Ni7 Pt1 Pt2 57.35(3) 2_655 2_655 ?
Pt7 Pt1 Pt2 57.35(3) 2_655 2_655 ?
C10 Pt1 Pt2 165.4(4) 2_655 . ?
C10 Pt1 Pt2 106.3(4) . . ?
Ni7 Pt1 Pt2 57.35(3) . . ?
Pt7 Pt1 Pt2 57.35(3) . . ?
Ni7 Pt1 Pt2 117.15(3) 2_655 . ?
Pt7 Pt1 Pt2 117.15(3) 2_655 . ?
Pt2 Pt1 Pt2 59.84(2) 2_655 . ?
C10 Pt1 Ni5 88.0(3) 2_655 2_655 ?
C10 Pt1 Ni5 111.3(3) . 2_655 ?
Ni7 Pt1 Ni5 114.78(3) . 2_655 ?
Ni7 Pt1 Ni5 63.83(2) 2_655 2_655 ?
Pt2 Pt1 Ni5 66.617(18) 2_655 2_655 ?
Pt2 Pt1 Ni5 90.02(2) . 2_655 ?
C10 Pt1 Pt5 88.0(3) 2_655 2_655 ?
C10 Pt1 Pt5 111.3(3) . 2_655 ?
Pt7 Pt1 Pt5 114.78(3) . 2_655 ?
Pt7 Pt1 Pt5 63.83(2) 2_655 2_655 ?
Pt2 Pt1 Pt5 66.617(18) 2_655 2_655 ?
Pt2 Pt1 Pt5 90.02(2) . 2_655 ?
C10 Pt1 Ni5 111.4(3) 2_655 . ?
C10 Pt1 Ni5 88.0(3) . . ?
Ni7 Pt1 Ni5 63.83(2) . . ?
Ni7 Pt1 Ni5 114.77(3) 2_655 . ?
Pt2 Pt1 Ni5 90.02(2) 2_655 . ?
Pt2 Pt1 Ni5 66.617(18) . . ?
Ni5 Pt1 Ni5 153.55(4) 2_655 . ?
C10 Pt1 Pt5 111.4(3) 2_655 . ?
C10 Pt1 Pt5 88.0(3) . . ?
Pt7 Pt1 Pt5 63.83(2) . . ?
Pt7 Pt1 Pt5 114.77(3) 2_655 . ?
Pt2 Pt1 Pt5 90.02(2) 2_655 . ?
Pt2 Pt1 Pt5 66.617(18) . . ?
Pt5 Pt1 Pt5 153.55(4) 2_655 . ?
C8 Pt2 C11 87.7(6) . . ?
C8 Pt2 Ni7 49.3(4) . . ?
C11 Pt2 Ni7 136.1(4) . . ?
C8 Pt2 Pt7 49.3(4) . . ?
C11 Pt2 Pt7 136.1(4) . . ?
C8 Pt2 Ni6 135.6(4) . . ?
C11 Pt2 Ni6 49.3(4) . . ?
Ni7 Pt2 Ni6 174.39(3) . . ?
C8 Pt2 Pt6 135.6(4) . . ?
C11 Pt2 Pt6 49.3(4) . . ?
Pt7 Pt2 Pt6 174.39(3) . . ?
C8 Pt2 Pt2 165.5(4) . 2_655 ?
C11 Pt2 Pt2 106.3(4) . 2_655 ?
Ni7 Pt2 Pt2 117.27(2) . 2_655 ?
Pt7 Pt2 Pt2 117.27(2) . 2_655 ?
Ni6 Pt2 Pt2 57.506(19) . 2_655 ?
Pt6 Pt2 Pt2 57.506(19) . 2_655 ?
C8 Pt2 Pt1 106.5(4) . . ?
C11 Pt2 Pt1 164.8(4) . . ?
Ni7 Pt2 Pt1 57.24(2) . . ?
Pt7 Pt2 Pt1 57.24(2) . . ?
Ni6 Pt2 Pt1 117.59(2) . . ?
Pt6 Pt2 Pt1 117.59(2) . . ?
Pt2 Pt2 Pt1 60.081(11) 2_655 . ?
C8 Pt2 Ni4 87.5(3) . 2_655 ?
C11 Pt2 Ni4 111.3(4) . 2_655 ?
Ni7 Pt2 Ni4 65.34(3) . 2_655 ?
Ni6 Pt2 Ni4 115.34(2) . 2_655 ?
Pt2 Pt2 Ni4 90.857(19) 2_655 2_655 ?
Pt1 Pt2 Ni4 64.905(14) . 2_655 ?
C8 Pt2 Pt4 87.5(3) . 2_655 ?
C11 Pt2 Pt4 111.3(4) . 2_655 ?
Pt7 Pt2 Pt4 65.34(3) . 2_655 ?
Pt6 Pt2 Pt4 115.34(2) . 2_655 ?
Pt2 Pt2 Pt4 90.857(19) 2_655 2_655 ?
Pt1 Pt2 Pt4 64.905(14) . 2_655 ?
C8 Pt2 Ni3 112.4(4) . . ?
C11 Pt2 Ni3 91.9(4) . . ?
Ni7 Pt2 Ni3 110.56(3) . . ?
Ni6 Pt2 Ni3 65.895(15) . . ?
Pt2 Pt2 Ni3 64.239(18) 2_655 . ?
Pt1 Pt2 Ni3 87.877(17) . . ?
Ni4 Pt2 Ni3 150.42(2) 2_655 . ?
C8 Pt2 Pt3 112.4(4) . . ?
C11 Pt2 Pt3 91.9(4) . . ?
Pt7 Pt2 Pt3 110.56(3) . . ?
Pt6 Pt2 Pt3 65.895(15) . . ?
Pt2 Pt2 Pt3 64.239(18) 2_655 . ?
Pt1 Pt2 Pt3 87.877(17) . . ?
Pt4 Pt2 Pt3 150.42(2) 2_655 . ?
C5 Pt3 C6 103.3(6) . . ?
C5 Pt3 C4 96.3(6) . . ?
C6 Pt3 C4 145.8(6) . . ?
C5 Pt3 Pt5 152.2(4) . . ?
C6 Pt3 Pt5 49.1(4) . . ?
C4 Pt3 Pt5 106.5(4) . . ?
C5 Pt3 Pt4 144.2(4) . . ?
C6 Pt3 Pt4 108.4(5) . . ?
C4 Pt3 Pt4 47.9(4) . . ?
Pt5 Pt3 Pt4 60.44(2) . . ?
C5 Pt3 Pt2 111.3(4) . . ?
C6 Pt3 Pt2 72.4(4) . . ?
C4 Pt3 Pt2 125.5(4) . . ?
Pt5 Pt3 Pt2 67.848(19) . . ?
Pt4 Pt3 Pt2 94.01(2) . . ?
C5 Pt3 Pt6 70.5(4) . . ?
C6 Pt3 Pt6 108.9(4) . . ?
C4 Pt3 Pt6 103.9(4) . . ?
Pt5 Pt3 Pt6 117.42(3) . . ?
Pt4 Pt3 Pt6 112.93(3) . . ?
Pt2 Pt3 Pt6 49.96(2) . . ?
C5 Pt3 Pt2 111.3(4) . 2_655 ?
C6 Pt3 Pt2 123.2(3) . 2_655 ?
C4 Pt3 Pt2 72.8(4) . 2_655 ?
Pt5 Pt3 Pt2 90.85(2) . 2_655 ?
Pt4 Pt3 Pt2 63.535(19) . 2_655 ?
Pt2 Pt3 Pt2 53.787(15) . 2_655 ?
Pt6 Pt3 Pt2 49.43(2) . 2_655 ?
C5 Ni3 C6 103.3(6) . . ?
C5 Ni3 C4 96.3(6) . . ?
C6 Ni3 C4 145.8(6) . . ?
C5 Ni3 Ni5 152.2(4) . . ?
C6 Ni3 Ni5 49.1(4) . . ?
C4 Ni3 Ni5 106.5(4) . . ?
C5 Ni3 Ni4 144.2(4) . . ?
C6 Ni3 Ni4 108.4(5) . . ?
C4 Ni3 Ni4 47.9(4) . . ?
Ni5 Ni3 Ni4 60.44(2) . . ?
C5 Ni3 Pt2 111.3(4) . . ?
C6 Ni3 Pt2 72.4(4) . . ?
C4 Ni3 Pt2 125.5(4) . . ?
Ni5 Ni3 Pt2 67.848(19) . . ?
Ni4 Ni3 Pt2 94.01(2) . . ?
C3 Pt4 C4 104.5(6) . . ?
C3 Pt4 C2 96.7(6) . . ?
C4 Pt4 C2 143.4(6) . . ?
C3 Pt4 Pt3 154.4(5) . . ?
C4 Pt4 Pt3 49.9(4) . . ?
C2 Pt4 Pt3 105.9(4) . . ?
C3 Pt4 Pt5 144.6(5) . . ?
C4 Pt4 Pt5 107.7(4) . . ?
C2 Pt4 Pt5 48.1(4) . . ?
Pt3 Pt4 Pt5 59.70(2) . . ?
C3 Pt4 Pt2 110.5(4) . 2_655 ?
C4 Pt4 Pt2 75.0(4) . 2_655 ?
C2 Pt4 Pt2 124.6(4) . 2_655 ?
Pt3 Pt4 Pt2 66.002(19) . 2_655 ?
Pt5 Pt4 Pt2 91.86(2) . 2_655 ?
C3 Pt4 Pt7 69.1(4) . 2_655 ?
C4 Pt4 Pt7 111.7(4) . 2_655 ?
C2 Pt4 Pt7 103.6(4) . 2_655 ?
Pt3 Pt4 Pt7 115.55(3) . 2_655 ?
Pt5 Pt4 Pt7 110.86(3) . 2_655 ?
Pt2 Pt4 Pt7 50.06(2) 2_655 2_655 ?
C3 Pt4 Pt1 109.6(4) . . ?
C4 Pt4 Pt1 125.3(4) . . ?
C2 Pt4 Pt1 72.3(3) . . ?
Pt3 Pt4 Pt1 88.96(2) . . ?
Pt5 Pt4 Pt1 61.710(17) . . ?
Pt2 Pt4 Pt1 53.627(16) 2_655 . ?
Pt7 Pt4 Pt1 49.164(19) 2_655 . ?
C3 Ni4 C4 104.5(6) . . ?
C3 Ni4 C2 96.7(6) . . ?
C4 Ni4 C2 143.4(6) . . ?
C3 Ni4 Ni3 154.4(5) . . ?
C4 Ni4 Ni3 49.9(4) . . ?
C2 Ni4 Ni3 105.9(4) . . ?
C3 Ni4 Ni5 144.6(5) . . ?
C4 Ni4 Ni5 107.7(4) . . ?
C2 Ni4 Ni5 48.1(4) . . ?
Ni3 Ni4 Ni5 59.70(2) . . ?
C3 Ni4 Pt2 110.5(4) . 2_655 ?
C4 Ni4 Pt2 75.0(4) . 2_655 ?
C2 Ni4 Pt2 124.6(4) . 2_655 ?
Ni3 Ni4 Pt2 66.002(19) . 2_655 ?
Ni5 Ni4 Pt2 91.86(2) . 2_655 ?
C1 Pt5 C2 100.1(7) . . ?
C1 Pt5 C6 99.5(6) . . ?
C2 Pt5 C6 145.6(5) . . ?
C1 Pt5 Pt3 148.4(5) . . ?
C2 Pt5 Pt3 106.4(4) . . ?
C6 Pt5 Pt3 49.0(3) . . ?
C1 Pt5 Pt4 148.4(6) . . ?
C2 Pt5 Pt4 48.4(4) . . ?
C6 Pt5 Pt4 107.7(3) . . ?
Pt3 Pt5 Pt4 59.86(2) . . ?
C1 Pt5 Pt7 71.2(4) . . ?
C2 Pt5 Pt7 113.7(4) . . ?
C6 Pt5 Pt7 99.3(4) . . ?
Pt3 Pt5 Pt7 111.97(3) . . ?
Pt4 Pt5 Pt7 118.30(3) . . ?
C1 Pt5 Pt1 111.0(4) . . ?
C2 Pt5 Pt1 75.9(4) . . ?
C6 Pt5 Pt1 122.0(4) . . ?
Pt3 Pt5 Pt1 92.24(2) . . ?
Pt4 Pt5 Pt1 67.392(19) . . ?
Pt7 Pt5 Pt1 51.30(2) . . ?
C1 Pt5 Pt2 114.2(5) . . ?
C2 Pt5 Pt2 125.9(4) . . ?
C6 Pt5 Pt2 69.2(4) . . ?
Pt3 Pt5 Pt2 62.471(19) . . ?
Pt4 Pt5 Pt2 90.66(2) . . ?
Pt7 Pt5 Pt2 49.55(2) . . ?
Pt1 Pt5 Pt2 53.631(16) . . ?
C1 Ni5 C2 100.1(7) . . ?
C1 Ni5 C6 99.5(6) . . ?
C2 Ni5 C6 145.6(5) . . ?
C1 Ni5 Ni3 148.4(5) . . ?
C2 Ni5 Ni3 106.4(4) . . ?
C6 Ni5 Ni3 49.0(3) . . ?
C1 Ni5 Ni4 148.4(6) . . ?
C2 Ni5 Ni4 48.4(4) . . ?
C6 Ni5 Ni4 107.7(3) . . ?
Ni3 Ni5 Ni4 59.86(2) . . ?
C1 Ni5 Pt1 111.0(4) . . ?
C2 Ni5 Pt1 75.9(4) . . ?
C6 Ni5 Pt1 122.0(4) . . ?
Ni3 Ni5 Pt1 92.24(2) . . ?
Ni4 Ni5 Pt1 67.392(19) . . ?
C9 Pt6 C11 99.5(4) . 2_655 ?
C9 Pt6 C11 99.5(4) . . ?
C11 Pt6 C11 161.1(8) 2_655 . ?
C9 Pt6 Pt2 147.507(19) . 2_655 ?
C11 Pt6 Pt2 48.4(4) 2_655 2_655 ?
C11 Pt6 Pt2 112.8(4) . 2_655 ?
C9 Pt6 Pt2 147.506(19) . . ?
C11 Pt6 Pt2 112.8(4) 2_655 . ?
C11 Pt6 Pt2 48.4(4) . . ?
Pt2 Pt6 Pt2 64.99(4) 2_655 . ?
C9 Pt6 Pt3 120.20(2) . . ?
C11 Pt6 Pt3 80.5(4) 2_655 . ?
C11 Pt6 Pt3 90.0(4) . . ?
Pt2 Pt6 Pt3 65.65(3) 2_655 . ?
Pt2 Pt6 Pt3 64.15(3) . . ?
C9 Pt6 Pt3 120.19(2) . 2_655 ?
C11 Pt6 Pt3 90.0(4) 2_655 2_655 ?
C11 Pt6 Pt3 80.5(4) . 2_655 ?
Pt2 Pt6 Pt3 64.15(3) 2_655 2_655 ?
Pt2 Pt6 Pt3 65.65(3) . 2_655 ?
Pt3 Pt6 Pt3 119.61(5) . 2_655 ?
C9 Ni6 C11 99.5(4) . 2_655 ?
C9 Ni6 C11 99.5(4) . . ?
C11 Ni6 C11 161.1(8) 2_655 . ?
C9 Ni6 Pt2 147.507(19) . 2_655 ?
C11 Ni6 Pt2 48.4(4) 2_655 2_655 ?
C11 Ni6 Pt2 112.8(4) . 2_655 ?
C9 Ni6 Pt2 147.506(19) . . ?
C11 Ni6 Pt2 112.8(4) 2_655 . ?
C11 Ni6 Pt2 48.4(4) . . ?
Pt2 Ni6 Pt2 64.99(4) 2_655 . ?
C7 Pt7 C8 97.0(6) . . ?
C7 Pt7 C10 101.1(6) . . ?
C8 Pt7 C10 161.5(5) . . ?
C7 Pt7 Pt1 149.6(5) . . ?
C8 Pt7 Pt1 113.3(3) . . ?
C10 Pt7 Pt1 48.9(3) . . ?
C7 Pt7 Pt2 144.9(5) . . ?
C8 Pt7 Pt2 48.0(3) . . ?
C10 Pt7 Pt2 113.7(3) . . ?
Pt1 Pt7 Pt2 65.41(3) . . ?
C7 Pt7 Pt5 117.5(5) . . ?
C8 Pt7 Pt5 86.8(4) . . ?
C10 Pt7 Pt5 88.4(3) . . ?
Pt1 Pt7 Pt5 64.87(2) . . ?
Pt2 Pt7 Pt5 69.52(3) . . ?
C7 Pt7 Pt4 119.2(5) . 2_655 ?
C8 Pt7 Pt4 86.3(4) . 2_655 ?
C10 Pt7 Pt4 81.4(3) . 2_655 ?
Pt1 Pt7 Pt4 66.94(2) . 2_655 ?
Pt2 Pt7 Pt4 64.61(3) . 2_655 ?
Pt5 Pt7 Pt4 123.38(3) . 2_655 ?
C7 Ni7 C8 97.0(6) . . ?
C7 Ni7 C10 101.1(6) . . ?
C8 Ni7 C10 161.5(5) . . ?
C7 Ni7 Pt1 149.6(5) . . ?
C8 Ni7 Pt1 113.3(3) . . ?
C10 Ni7 Pt1 48.9(3) . . ?
C7 Ni7 Pt2 144.9(5) . . ?
C8 Ni7 Pt2 48.0(3) . . ?
C10 Ni7 Pt2 113.7(3) . . ?
Pt1 Ni7 Pt2 65.41(3) . . ?
O1 C1 Pt5 173.7(13) . . ?
O1 C1 Ni5 173.7(13) . . ?
O2 C2 Ni5 138.1(11) . . ?
O2 C2 Pt5 138.1(11) . . ?
O2 C2 Pt4 137.7(11) . . ?
Pt5 C2 Pt4 83.5(6) . . ?
O2 C2 Ni4 137.7(11) . . ?
Ni5 C2 Ni4 83.5(6) . . ?
O3 C3 Pt4 173.0(14) . . ?
O3 C3 Ni4 173.0(14) . . ?
O4 C4 Ni4 140.7(12) . . ?
O4 C4 Pt4 140.7(12) . . ?
O4 C4 Pt3 136.4(12) . . ?
Pt4 C4 Pt3 82.2(5) . . ?
O4 C4 Ni3 136.4(12) . . ?
Ni4 C4 Ni3 82.2(5) . . ?
O5 C5 Pt3 174.5(13) . . ?
O5 C5 Ni3 174.5(13) . . ?
O6 C6 Pt3 140.2(11) . . ?
O6 C6 Ni3 140.2(11) . . ?
O6 C6 Pt5 137.5(11) . . ?
Pt3 C6 Pt5 81.9(5) . . ?
O6 C6 Ni5 137.5(11) . . ?
Ni3 C6 Ni5 81.9(5) . . ?
O7 C7 Pt7 178.5(14) . . ?
O7 C7 Ni7 178.5(14) . . ?
O8 C8 Pt2 141.6(12) . . ?
O8 C8 Pt7 135.8(11) . . ?
Pt2 C8 Pt7 82.6(5) . . ?
O8 C8 Ni7 135.8(11) . . ?
Pt2 C8 Ni7 82.6(5) . . ?
O9 C9 Pt6 180.0 . . ?
O9 C9 Ni6 180.0 . . ?
O10 C10 Pt1 142.3(10) . . ?
O10 C10 Pt7 135.8(10) . . ?
Pt1 C10 Pt7 81.6(5) . . ?
O10 C10 Ni7 135.8(10) . . ?
Pt1 C10 Ni7 81.6(5) . . ?
O11 C11 Pt2 142.7(11) . . ?
O11 C11 Pt6 134.8(11) . . ?
Pt2 C11 Pt6 82.3(5) . . ?
O11 C11 Ni6 134.8(11) . . ?
Pt2 C11 Ni6 82.3(5) . . ?
C103 N1 C101 108.7(10) . . ?
C117 N1 C113 112.1(18) . . ?
C117 N1 C111 108.6(18) . . ?
C113 N1 C111 105.6(17) . . ?
C117 N1 C115 110.8(18) . . ?
C113 N1 C115 111.1(18) . . ?
C111 N1 C115 108.5(17) . . ?
C103 N1 C107 111.8(11) . . ?
C101 N1 C107 107.9(10) . . ?
C103 N1 C105 109.5(10) . . ?
C101 N1 C105 112.0(10) . . ?
C107 N1 C105 107.0(10) . . ?
N1 C101 C102 116.2(12) . . ?
N1 C101 H10A 108.2 . . ?
C102 C101 H10A 108.2 . . ?
N1 C101 H10B 108.2 . . ?
C102 C101 H10B 108.2 . . ?
H10A C101 H10B 107.4 . . ?
C101 C102 H10C 109.5 . . ?
C101 C102 H10D 109.5 . . ?
H10C C102 H10D 109.5 . . ?
C101 C102 H10E 109.5 . . ?
H10C C102 H10E 109.5 . . ?
H10D C102 H10E 109.5 . . ?
N1 C103 C104 115.4(12) . . ?
N1 C103 H10F 108.4 . . ?
C104 C103 H10F 108.4 . . ?
N1 C103 H10G 108.4 . . ?
C104 C103 H10G 108.4 . . ?
H10F C103 H10G 107.5 . . ?
C103 C104 H10H 109.5 . . ?
C103 C104 H10I 109.5 . . ?
H10H C104 H10I 109.5 . . ?
C103 C104 H10J 109.5 . . ?
H10H C104 H10J 109.5 . . ?
H10I C104 H10J 109.5 . . ?
N1 C105 C106 114.6(13) . . ?
N1 C105 H10K 108.6 . . ?
C106 C105 H10K 108.6 . . ?
N1 C105 H10L 108.6 . . ?
C106 C105 H10L 108.6 . . ?
H10K C105 H10L 107.6 . . ?
C105 C106 H10M 109.5 . . ?
C105 C106 H10N 109.5 . . ?
H10M C106 H10N 109.5 . . ?
C105 C106 H10O 109.5 . . ?
H10M C106 H10O 109.5 . . ?
H10N C106 H10O 109.5 . . ?
N1 C107 C108 116.7(12) . . ?
N1 C107 H10P 108.1 . . ?
C108 C107 H10P 108.1 . . ?
N1 C107 H10Q 108.1 . . ?
C108 C107 H10Q 108.1 . . ?
H10P C107 H10Q 107.3 . . ?
C107 C108 H10R 109.5 . . ?
C107 C108 H10S 109.5 . . ?
H10R C108 H10S 109.5 . . ?
C107 C108 H10T 109.5 . . ?
H10R C108 H10T 109.5 . . ?
H10S C108 H10T 109.5 . . ?
N1 C111 C112 117(2) . . ?
N1 C111 H11A 108.1 . . ?
C112 C111 H11A 108.1 . . ?
N1 C111 H11B 108.1 . . ?
C112 C111 H11B 108.1 . . ?
H11A C111 H11B 107.3 . . ?
C111 C112 H11C 109.5 . . ?
C111 C112 H11D 109.5 . . ?
H11C C112 H11D 109.5 . . ?
C111 C112 H11E 109.5 . . ?
H11C C112 H11E 109.5 . . ?
H11D C112 H11E 109.5 . . ?
N1 C113 C114 117(2) . . ?
N1 C113 H11F 108.1 . . ?
C114 C113 H11F 108.1 . . ?
N1 C113 H11G 108.1 . . ?
C114 C113 H11G 108.1 . . ?
H11F C113 H11G 107.3 . . ?
C113 C114 H11H 109.5 . . ?
C113 C114 H11I 109.5 . . ?
H11H C114 H11I 109.5 . . ?
C113 C114 H11J 109.5 . . ?
H11H C114 H11J 109.5 . . ?
H11I C114 H11J 109.5 . . ?
N1 C115 C116 116(2) . . ?
N1 C115 H11K 108.4 . . ?
C116 C115 H11K 108.4 . . ?
N1 C115 H11L 108.4 . . ?
C116 C115 H11L 108.4 . . ?
H11K C115 H11L 107.5 . . ?
C115 C116 H11M 109.5 . . ?
C115 C116 H11N 109.5 . . ?
H11M C116 H11N 109.5 . . ?
C115 C116 H11O 109.5 . . ?
H11M C116 H11O 109.5 . . ?
H11N C116 H11O 109.5 . . ?
N1 C117 C118 120(2) . . ?
N1 C117 H11P 107.3 . . ?
C118 C117 H11P 107.3 . . ?
N1 C117 H11Q 107.3 . . ?
C118 C117 H11Q 107.3 . . ?
H11P C117 H11Q 106.9 . . ?
C117 C118 H11R 109.5 . . ?
C117 C118 H11S 109.5 . . ?
H11R C118 H11S 109.5 . . ?
C117 C118 H11T 109.5 . . ?
H11R C118 H11T 109.5 . . ?
H11S C118 H11T 109.5 . . ?
C217 N2 C213 118.7(17) . . ?
C201 N2 C205 117.8(13) . . ?
C217 N2 C211 108.0(14) . . ?
C213 N2 C211 106.6(17) . . ?
C201 N2 C207 108.9(10) . . ?
C205 N2 C207 108.5(12) . . ?
C217 N2 C215 110.9(16) . . ?
C213 N2 C215 106.1(14) . . ?
C211 N2 C215 105.6(16) . . ?
C201 N2 C203 109.6(12) . . ?
C205 N2 C203 104.6(11) . . ?
C207 N2 C203 106.7(12) . . ?
N2 C201 C202 114.3(14) . . ?
N2 C201 H20A 108.7 . . ?
C202 C201 H20A 108.7 . . ?
N2 C201 H20B 108.7 . . ?
C202 C201 H20B 108.7 . . ?
H20A C201 H20B 107.6 . . ?
C201 C202 H20C 109.5 . . ?
C201 C202 H20D 109.5 . . ?
H20C C202 H20D 109.5 . . ?
C201 C202 H20E 109.5 . . ?
H20C C202 H20E 109.5 . . ?
H20D C202 H20E 109.5 . . ?
N2 C203 C204 116.4(16) . . ?
N2 C203 H20F 108.2 . . ?
C204 C203 H20F 108.2 . . ?
N2 C203 H20G 108.2 . . ?
C204 C203 H20G 108.2 . . ?
H20F C203 H20G 107.3 . . ?
C203 C204 H20H 109.5 . . ?
C203 C204 H20I 109.5 . . ?
H20H C204 H20I 109.5 . . ?
C203 C204 H20J 109.5 . . ?
H20H C204 H20J 109.5 . . ?
H20I C204 H20J 109.5 . . ?
N2 C205 C206 114.8(14) . . ?
N2 C205 H20K 108.6 . . ?
C206 C205 H20K 108.6 . . ?
N2 C205 H20L 108.6 . . ?
C206 C205 H20L 108.6 . . ?
H20K C205 H20L 107.6 . . ?
C205 C206 H20M 109.5 . . ?
C205 C206 H20N 109.5 . . ?
H20M C206 H20N 109.5 . . ?
C205 C206 H20O 109.5 . . ?
H20M C206 H20O 109.5 . . ?
H20N C206 H20O 109.5 . . ?
N2 C207 C208 118.4(13) . . ?
N2 C207 H20P 107.7 . . ?
C208 C207 H20P 107.7 . . ?
N2 C207 H20Q 107.7 . . ?
C208 C207 H20Q 107.7 . . ?
H20P C207 H20Q 107.1 . . ?
C207 C208 H20R 109.5 . . ?
C207 C208 H20S 109.5 . . ?
H20R C208 H20S 109.5 . . ?
C207 C208 H20T 109.5 . . ?
H20R C208 H20T 109.5 . . ?
H20S C208 H20T 109.5 . . ?
N2 C211 C212 118(2) . . ?
N2 C211 H21A 107.7 . . ?
C212 C211 H21A 107.7 . . ?
N2 C211 H21B 107.7 . . ?
C212 C211 H21B 107.7 . . ?
H21A C211 H21B 107.1 . . ?
C211 C212 H21C 109.5 . . ?
C211 C212 H21D 109.5 . . ?
H21C C212 H21D 109.5 . . ?
C211 C212 H21E 109.5 . . ?
H21C C212 H21E 109.5 . . ?
H21D C212 H21E 109.5 . . ?
N2 C213 C214 118(2) . . ?
N2 C213 H21F 107.9 . . ?
C214 C213 H21F 107.9 . . ?
N2 C213 H21G 107.9 . . ?
C214 C213 H21G 107.9 . . ?
H21F C213 H21G 107.2 . . ?
C213 C214 H21H 109.5 . . ?
C213 C214 H21I 109.5 . . ?
H21H C214 H21I 109.5 . . ?
C213 C214 H21J 109.5 . . ?
H21H C214 H21J 109.5 . . ?
H21I C214 H21J 109.5 . . ?
N2 C215 C216 117.1(19) . . ?
N2 C215 H21K 108.0 . . ?
C216 C215 H21K 108.0 . . ?
N2 C215 H21L 108.0 . . ?
C216 C215 H21L 108.0 . . ?
H21K C215 H21L 107.3 . . ?
C215 C216 H21M 109.5 . . ?
C215 C216 H21N 109.5 . . ?
H21M C216 H21N 109.5 . . ?
C215 C216 H21O 109.5 . . ?
H21M C216 H21O 109.5 . . ?
H21N C216 H21O 109.5 . . ?
N2 C217 C218 116(2) . . ?
N2 C217 H21P 108.2 . . ?
C218 C217 H21P 108.2 . . ?
N2 C217 H21Q 108.2 . . ?
C218 C217 H21Q 108.2 . . ?
H21P C217 H21Q 107.4 . . ?
C217 C218 H21R 109.5 . . ?
C217 C218 H21S 109.5 . . ?
H21R C218 H21S 109.5 . . ?
C217 C218 H21T 109.5 . . ?
H21R C218 H21T 109.5 . . ?
H21S C218 H21T 109.5 . . ?

loop_
_geom_bond_atom_site_label_1
_geom_bond_atom_site_label_2
_geom_bond_distance
_geom_bond_site_symmetry_2
_geom_bond_publ_flag
Pt1 C10 1.992(12) 2_655 ?
Pt1 C10 1.992(12) . ?
Pt1 Ni7 2.6145(9) . ?
Pt1 Pt7 2.6145(9) . ?
Pt1 Ni7 2.6146(9) 2_655 ?
Pt1 Pt7 2.6146(9) 2_655 ?
Pt1 Pt2 2.8271(7) 2_655 ?
Pt1 Pt2 2.8271(7) . ?
Pt1 Ni5 3.0329(6) 2_655 ?
Pt1 Pt5 3.0329(6) 2_655 ?
Pt1 Ni5 3.0330(6) . ?
Pt1 Pt5 3.0330(6) . ?
Pt2 C8 1.963(12) . ?
Pt2 C11 1.980(14) . ?
Pt2 Ni7 2.6179(11) . ?
Pt2 Pt7 2.6179(11) . ?
Pt2 Ni6 2.6249(13) . ?
Pt2 Pt6 2.6249(13) . ?
Pt2 Pt2 2.8202(8) 2_655 ?
Pt2 Ni4 3.0848(7) 2_655 ?
Pt2 Pt4 3.0848(7) 2_655 ?
Pt2 Ni3 3.0856(7) . ?
Pt2 Pt3 3.0856(7) . ?
Pt3 C5 1.844(18) . ?
Pt3 C6 2.023(12) . ?
Pt3 C4 2.052(13) . ?
Pt3 Pt5 2.6530(8) . ?
Pt3 Pt4 2.6576(9) . ?
Pt3 Pt6 3.1297(9) . ?
Pt3 Pt2 3.1480(7) 2_655 ?
Ni3 C5 1.844(18) . ?
Ni3 C6 2.023(12) . ?
Ni3 C4 2.052(13) . ?
Ni3 Ni5 2.6530(8) . ?
Ni3 Ni4 2.6576(9) . ?
Pt4 C3 1.820(16) . ?
Pt4 C4 1.990(15) . ?
Pt4 C2 2.012(14) . ?
Pt4 Pt5 2.6729(8) . ?
Pt4 Pt2 3.0848(7) 2_655 ?
Pt4 Pt7 3.1032(12) 2_655 ?
Ni4 C3 1.820(16) . ?
Ni4 C4 1.990(15) . ?
Ni4 C2 2.012(14) . ?
Ni4 Ni5 2.6729(8) . ?
Ni4 Pt2 3.0848(7) 2_655 ?
Pt5 C1 1.824(16) . ?
Pt5 C2 2.002(15) . ?
Pt5 C6 2.026(16) . ?
Pt5 Pt7 3.0067(11) . ?
Ni5 C1 1.824(16) . ?
Ni5 C2 2.002(15) . ?
Ni5 C6 2.026(16) . ?
Pt6 C9 1.72(2) . ?
Pt6 C11 2.009(13) 2_655 ?
Pt6 C11 2.009(13) . ?
Pt6 Pt2 2.6249(13) 2_655 ?
Pt6 Pt3 3.1297(9) 2_655 ?
Ni6 C9 1.72(2) . ?
Ni6 C11 2.009(13) 2_655 ?
Ni6 C11 2.009(13) . ?
Ni6 Pt2 2.6249(13) 2_655 ?
Pt7 C7 1.696(14) . ?
Pt7 C8 2.002(14) . ?
Pt7 C10 2.010(13) . ?
Pt7 Pt4 3.1033(12) 2_655 ?
Ni7 C7 1.696(14) . ?
Ni7 C8 2.002(14) . ?
Ni7 C10 2.010(13) . ?
C1 O1 1.109(18) . ?
C2 O2 1.175(17) . ?
C3 O3 1.147(18) . ?
C4 O4 1.174(16) . ?
C5 O5 1.136(18) . ?
C6 O6 1.177(17) . ?
C7 O7 1.161(16) . ?
C8 O8 1.169(15) . ?
C9 O9 1.14(3) . ?
C10 O10 1.158(15) . ?
C11 O11 1.187(15) . ?
N1 C103 1.477(11) . ?
N1 C101 1.477(11) . ?
N1 C117 1.480(13) . ?
N1 C113 1.480(13) . ?
N1 C111 1.485(13) . ?
N1 C115 1.487(13) . ?
N1 C107 1.494(11) . ?
N1 C105 1.505(11) . ?
C101 C102 1.527(12) . ?
C101 H10A 0.9900 . ?
C101 H10B 0.9900 . ?
C102 H10C 0.9800 . ?
C102 H10D 0.9800 . ?
C102 H10E 0.9800 . ?
C103 C104 1.521(12) . ?
C103 H10F 0.9900 . ?
C103 H10G 0.9900 . ?
C104 H10H 0.9800 . ?
C104 H10I 0.9800 . ?
C104 H10J 0.9800 . ?
C105 C106 1.523(13) . ?
C105 H10K 0.9900 . ?
C105 H10L 0.9900 . ?
C106 H10M 0.9800 . ?
C106 H10N 0.9800 . ?
C106 H10O 0.9800 . ?
C107 C108 1.531(12) . ?
C107 H10P 0.9900 . ?
C107 H10Q 0.9900 . ?
C108 H10R 0.9800 . ?
C108 H10S 0.9800 . ?
C108 H10T 0.9800 . ?
C111 C112 1.529(14) . ?
C111 H11A 0.9900 . ?
C111 H11B 0.9900 . ?
C112 H11C 0.9800 . ?
C112 H11D 0.9800 . ?
C112 H11E 0.9800 . ?
C113 C114 1.524(14) . ?
C113 H11F 0.9900 . ?
C113 H11G 0.9900 . ?
C114 H11H 0.9800 . ?
C114 H11I 0.9800 . ?
C114 H11J 0.9800 . ?
C115 C116 1.521(14) . ?
C115 H11K 0.9900 . ?
C115 H11L 0.9900 . ?
C116 H11M 0.9800 . ?
C116 H11N 0.9800 . ?
C116 H11O 0.9800 . ?
C117 C118 1.531(14) . ?
C117 H11P 0.9900 . ?
C117 H11Q 0.9900 . ?
C118 H11R 0.9800 . ?
C118 H11S 0.9800 . ?
C118 H11T 0.9800 . ?
N2 C201 1.455(11) . ?
N2 C217 1.460(12) . ?
N2 C213 1.475(13) . ?
N2 C205 1.480(12) . ?
N2 C211 1.496(13) . ?
N2 C207 1.507(11) . ?
N2 C215 1.507(13) . ?
N2 C203 1.509(12) . ?
C201 C202 1.535(13) . ?
C201 H20A 0.9900 . ?
C201 H20B 0.9900 . ?
C202 H20C 0.9800 . ?
C202 H20D 0.9800 . ?
C202 H20E 0.9800 . ?
C203 C204 1.516(13) . ?
C203 H20F 0.9900 . ?
C203 H20G 0.9900 . ?
C204 H20H 0.9800 . ?
C204 H20I 0.9800 . ?
C204 H20J 0.9800 . ?
C205 C206 1.514(13) . ?
C205 H20K 0.9900 . ?
C205 H20L 0.9900 . ?
C206 H20M 0.9800 . ?
C206 H20N 0.9800 . ?
C206 H20O 0.9800 . ?
C207 C208 1.528(12) . ?
C207 H20P 0.9900 . ?
C207 H20Q 0.9900 . ?
C208 H20R 0.9800 . ?
C208 H20S 0.9800 . ?
C208 H20T 0.9800 . ?
C211 C212 1.528(14) . ?
C211 H21A 0.9900 . ?
C211 H21B 0.9900 . ?
C212 H21C 0.9800 . ?
C212 H21D 0.9800 . ?
C212 H21E 0.9800 . ?
C213 C214 1.528(14) . ?
C213 H21F 0.9900 . ?
C213 H21G 0.9900 . ?
C214 H21H 0.9800 . ?
C214 H21I 0.9800 . ?
C214 H21J 0.9800 . ?
C215 C216 1.522(14) . ?
C215 H21K 0.9900 . ?
C215 H21L 0.9900 . ?
C216 H21M 0.9800 . ?
C216 H21N 0.9800 . ?
C216 H21O 0.9800 . ?
C217 C218 1.531(13) . ?
C217 H21P 0.9900 . ?
C217 H21Q 0.9900 . ?
C218 H21R 0.9800 . ?
C218 H21S 0.9800 . ?
C218 H21T 0.9800 . ?
